data_9000315
loop_
_publ_author_name
'Brown, G. E.'
'Prewitt, C. T.'

_publ_section_title
;
 High-temperature crystal chemistry of hortonolite
 sample #OG2B at T = 24 C
 Note: variety hortonolite
;
_journal_name_full 'American Mineralogist'
_journal_page_first 577
_journal_page_last 587
_journal_volume 58
_journal_year 1973
_chemical_formula_sum 'Fe0.58 Mg1.42 O4 Si'
_chemical_name_mineral Forsterite
_space_group_IT_number 62
_symmetry_space_group_name_Hall '-P 2c 2ab'
_symmetry_space_group_name_H-M 'P b n m'
_cell_angle_alpha 90
_cell_angle_beta 90
_cell_angle_gamma 90
_cell_length_a 4.775
_cell_length_b 10.28
_cell_length_c 6.016
_cell_formula_units_Z 4
_cell_volume 295.307
_database_code_amcsd 0000324
_diffrn_ambient_temperature 297.15
_exptl_crystal_density_diffrn 3.576
_cod_original_formula_sum 'Si (Mg1.42 Fe.58) O4'
_cod_database_code 9000315

loop_
_space_group_symop_operation_xyz
x,y,z
x,y,1/2-z
-x,-y,1/2+z
1/2+x,1/2-y,1/2+z
1/2-x,1/2+y,1/2-z
1/2-x,1/2+y,z
1/2+x,1/2-y,-z
-x,-y,-z

loop_
_atom_site_aniso_label
_atom_site_aniso_U_11
_atom_site_aniso_U_22
_atom_site_aniso_U_33
_atom_site_aniso_U_12
_atom_site_aniso_U_13
_atom_site_aniso_U_23
Si 0.00219 0.00428 0.00422 0.00025 0.00000 0.00000
Mg1 0.00289 0.00696 0.00403 0.00025 -0.00029 -0.00016
Fe1 0.00289 0.00696 0.00403 0.00025 -0.00029 -0.00016
Mg2 0.00520 0.00482 0.00477 0.00050 0.00000 0.00000
Fe2 0.00520 0.00482 0.00477 0.00050 0.00000 0.00000
O1 0.00347 0.00857 0.00623 0.00075 0.00000 0.00000
O2 0.00566 0.00535 0.00605 -0.00099 0.00000 0.00000
O3 0.00474 0.00857 0.00568 0.00025 -0.00015 0.00188

loop_
_atom_site_label
_atom_site_fract_x
_atom_site_fract_y
_atom_site_fract_z
_atom_site_occupancy
Si 0.42750 0.09500 0.25000 1.00000
Mg1 0.00000 0.00000 0.00000 0.70800
Fe1 0.00000 0.00000 0.00000 0.29200
Mg2 0.98800 0.27820 0.25000 0.71200
Fe2 0.98800 0.27820 0.25000 0.28800
O1 0.76660 0.09190 0.25000 1.00000
O2 0.21790 0.44890 0.25000 1.00000
O3 0.28060 0.16380 0.03400 1.00000

loop_
_cod_related_entry_id
_cod_related_entry_database
_cod_related_entry_code
1 AMCSD 0000324
